data_1563879
loop_
_publ_author_name
'Lima, Francielle C.'
'Silva, Thayn\'a S.'
'Martins, Carlos H.G.'
'Gatto, Claudia C.'

_publ_section_title
;
 Synthesis, crystal structures and antimicrobial activity of dimeric
 copper(II) complexes with 2-hydroxyphenyl-ethylidene-dithiocarbazates
;
_journal_name_full 'Inorganica Chimica Acta'
_journal_page_first 464
_journal_page_last 472
_journal_paper_doi 10.1016/j.ica.2018.08.032
_journal_volume 483
_journal_year 2018
_chemical_formula_moiety 'C16 H14 Cu N2 O S2'
_chemical_formula_sum 'C16 H14 Cu N2 O S2'
_chemical_formula_weight 377.95
_space_group_crystal_system monoclinic
_space_group_IT_number 15
_space_group_name_Hall '-C 2yc'
_space_group_name_H-M_alt 'C 1 2/c 1'
_atom_sites_solution_hydrogens mixed
_cell_angle_alpha 90
_cell_angle_beta 98.698(2)
_cell_angle_gamma 90
_cell_formula_units_Z 8
_cell_length_a 31.4068(12)
_cell_length_b 7.3176(3)
_cell_length_c 13.4754(5)
_cell_measurement_reflns_used 1289
_cell_measurement_temperature 296(2)
_cell_measurement_theta_max 17.8681
_cell_measurement_theta_min 2.6243
_cell_volume 3061.3(2)
_computing_cell_refinement 'Bruker SAINT V8.18C (Bruker AXS Inc.)'
_computing_data_collection 'Bruker Instrument Service v2011.2.0.0'
_computing_data_reduction 'Bruker SAINT V8.18C (Bruker AXS Inc.)'
_computing_molecular_graphics 'Bruker SHELXTL'
_computing_publication_material 'Bruker SHELXTL'
_computing_structure_refinement 'SHELXL-2018/1 (Sheldrick, 2018)'
_computing_structure_solution 'SHELXS-97 (Sheldrick, 2008)'
_diffrn_ambient_temperature 296(2)
_diffrn_measured_fraction_theta_full 1.000
_diffrn_measured_fraction_theta_max 0.998
_diffrn_measurement_device_type 'Bruker APEX-II CCD'
_diffrn_measurement_method '\f and \w scans'
_diffrn_radiation_type MoK\a
_diffrn_radiation_wavelength 0.71073
_diffrn_reflns_av_R_equivalents 0.0773
_diffrn_reflns_av_unetI/netI 0.0886
_diffrn_reflns_Laue_measured_fraction_full 1.000
_diffrn_reflns_Laue_measured_fraction_max 0.998
_diffrn_reflns_limit_h_max 31
_diffrn_reflns_limit_h_min -39
_diffrn_reflns_limit_k_max 8
_diffrn_reflns_limit_k_min -9
_diffrn_reflns_limit_l_max 16
_diffrn_reflns_limit_l_min -16
_diffrn_reflns_number 14026
_diffrn_reflns_point_group_measured_fraction_full 1.000
_diffrn_reflns_point_group_measured_fraction_max 0.998
_diffrn_reflns_theta_full 25.242
_diffrn_reflns_theta_max 26.457
_diffrn_reflns_theta_min 1.312
_diffrn_source 'sealed tube'
_exptl_absorpt_coefficient_mu 1.701
_exptl_absorpt_correction_T_max 0.96
_exptl_absorpt_correction_T_min 0.76
_exptl_absorpt_correction_type multi-scan
_exptl_absorpt_process_details 'SADABS V2008/1 (Bruker AXS)'
_exptl_crystal_colour green
_exptl_crystal_density_diffrn 1.640
_exptl_crystal_description Prism
_exptl_crystal_F_000 1544
_exptl_crystal_size_max 0.214
_exptl_crystal_size_mid 0.104
_exptl_crystal_size_min 0.027
_refine_diff_density_max 0.620
_refine_diff_density_min -0.452
_refine_diff_density_rms 0.102
_refine_ls_extinction_coef .
_refine_ls_extinction_method none
_refine_ls_goodness_of_fit_ref 1.055
_refine_ls_hydrogen_treatment mixed
_refine_ls_matrix_type full
_refine_ls_number_parameters 216
_refine_ls_number_reflns 3153
_refine_ls_number_restraints 0
_refine_ls_restrained_S_all 1.055
_refine_ls_R_factor_all 0.1130
_refine_ls_R_factor_gt 0.0486
_refine_ls_shift/su_max 0.000
_refine_ls_shift/su_mean 0.000
_refine_ls_structure_factor_coef Fsqd
_refine_ls_weighting_details 'w=1/[\s^2^(Fo^2^)+(0.0378P)^2^+0.0679P] where P=(Fo^2^+2Fc^2^)/3'
_refine_ls_weighting_scheme calc
_refine_ls_wR_factor_gt 0.0886
_refine_ls_wR_factor_ref 0.1104
_reflns_Friedel_coverage 0.000
_reflns_Friedel_fraction_full .
_reflns_Friedel_fraction_max .
_reflns_number_gt 1766
_reflns_number_total 3153
_reflns_threshold_expression 'I > 2\s(I)'
_cod_data_source_file ICA-2018-483-464.cif
_cod_data_source_block 2
_cod_original_sg_symbol_H-M 'C 2/c'
_cod_database_code 1563879
_shelx_space_group_comment
;
The symmetry employed for this shelxl refinement is uniquely defined
by the following loop, which should always be used as a source of
symmetry information in preference to the above space-group names.
They are only intended as comments.
;
_shelx_estimated_absorpt_t_min 0.712
_shelx_estimated_absorpt_t_max 0.956

loop_
_space_group_symop_operation_xyz
'x, y, z'
'-x, y, -z+1/2'
'x+1/2, y+1/2, z'
'-x+1/2, y+1/2, -z+1/2'
'-x, -y, -z'
'x, -y, z-1/2'
'-x+1/2, -y+1/2, -z'
'x+1/2, -y+1/2, z-1/2'

loop_
_atom_site_label
_atom_site_type_symbol
_atom_site_fract_x
_atom_site_fract_y
_atom_site_fract_z
_atom_site_U_iso_or_equiv
_atom_site_adp_type
_atom_site_occupancy
_atom_site_site_symmetry_order
_atom_site_calc_flag
_atom_site_refinement_flags_posn
_atom_site_refinement_flags_adp
_atom_site_refinement_flags_occupancy
_atom_site_disorder_assembly
_atom_site_disorder_group
Cu1 Cu 0.04108(2) 0.25850(7) 0.32064(3) 0.0335(2) Uani 1 1 d . . . . .
S2 S 0.17168(4) 0.04035(19) 0.46783(9) 0.0531(4) Uani 1 1 d . . . . .
S1 S 0.10559(4) 0.15409(19) 0.30619(8) 0.0473(4) Uani 1 1 d . . . . .
N1 N 0.05294(11) 0.2054(4) 0.4628(2) 0.0334(9) Uani 1 1 d . . . . .
N2 N 0.09460(12) 0.1433(5) 0.5016(2) 0.0362(9) Uani 1 1 d . . . . .
C4 C -0.08550(16) 0.3473(7) 0.5651(4) 0.0472(13) Uani 1 1 d . . . . .
C5 C -0.04377(17) 0.2903(7) 0.5802(4) 0.0428(13) Uani 1 1 d . . . . .
C6 C -0.01817(14) 0.2755(5) 0.5026(3) 0.0315(10) Uani 1 1 d . . . . .
C7 C 0.02659(14) 0.2165(5) 0.5286(3) 0.0334(11) Uani 1 1 d . . . . .
C8 C 0.04244(15) 0.1666(7) 0.6364(3) 0.0527(14) Uani 1 1 d . . . . .
H8C H 0.071442 0.121820 0.642301 0.079 Uiso 1 1 calc R U . . .
H8A H 0.024236 0.073506 0.657564 0.079 Uiso 1 1 calc R U . . .
H8B H 0.041729 0.272754 0.677979 0.079 Uiso 1 1 calc R U . . .
C9 C 0.11887(14) 0.1190(6) 0.4339(3) 0.0367(11) Uani 1 1 d . . . . .
C10 C 0.18017(15) 0.0515(7) 0.6031(3) 0.0509(13) Uani 1 1 d . . . . .
H10A H 0.155026 0.001191 0.627110 0.061 Uiso 1 1 calc R U . . .
H10B H 0.204515 -0.025730 0.628367 0.061 Uiso 1 1 calc R U . . .
C11 C 0.18843(14) 0.2408(7) 0.6472(3) 0.0419(12) Uani 1 1 d . . . . .
C12 C 0.17336(16) 0.2826(7) 0.7354(4) 0.0520(14) Uani 1 1 d . . . . .
H12 H 0.156682 0.197933 0.763767 0.062 Uiso 1 1 calc R U . . .
C13 C 0.18263(18) 0.4472(9) 0.7817(4) 0.0702(17) Uani 1 1 d . . . . .
H6 H 0.172334 0.473260 0.841325 0.084 Uiso 1 1 calc R U . . .
C14 C 0.20698(18) 0.5740(8) 0.7409(5) 0.0741(18) Uani 1 1 d . . . . .
H14 H 0.213145 0.686246 0.772160 0.089 Uiso 1 1 calc R U . . .
C15 C 0.22202(17) 0.5336(8) 0.6539(5) 0.0668(16) Uani 1 1 d . . . . .
H15 H 0.238692 0.619141 0.626093 0.080 Uiso 1 1 calc R U . . .
C16 C 0.21300(15) 0.3680(8) 0.6060(4) 0.0563(14) Uani 1 1 d . . . . .
H16 H 0.223421 0.342544 0.546452 0.068 Uiso 1 1 calc R U . . .
C1 C -0.03846(14) 0.3244(6) 0.4051(3) 0.0318(10) Uani 1 1 d . . . . .
C2 C -0.08052(16) 0.3921(6) 0.3927(4) 0.0414(12) Uani 1 1 d . . . . .
C3 C -0.10380(17) 0.4000(7) 0.4703(4) 0.0471(13) Uani 1 1 d . . . . .
O1 O -0.01824(9) 0.3133(4) 0.32336(19) 0.0367(8) Uani 1 1 d . . . . .
H5 H -0.0307(14) 0.267(6) 0.642(3) 0.055(15) Uiso 1 1 d . . . . .
H3 H -0.1343(13) 0.443(5) 0.456(3) 0.039(12) Uiso 1 1 d . . . . .
H2 H -0.0920(12) 0.432(5) 0.328(3) 0.035(12) Uiso 1 1 d . . . . .
H4 H -0.1016(14) 0.368(6) 0.623(3) 0.062(14) Uiso 1 1 d . . . . .

loop_
_atom_site_aniso_label
_atom_site_aniso_U_11
_atom_site_aniso_U_22
_atom_site_aniso_U_33
_atom_site_aniso_U_23
_atom_site_aniso_U_13
_atom_site_aniso_U_12
Cu1 0.0300(3) 0.0440(4) 0.0256(3) 0.0004(2) 0.0008(2) 0.0005(3)
S2 0.0355(8) 0.0715(10) 0.0497(7) -0.0071(7) -0.0020(6) 0.0133(7)
S1 0.0386(8) 0.0687(10) 0.0342(6) -0.0007(6) 0.0048(6) 0.0101(7)
N1 0.032(2) 0.034(2) 0.033(2) -0.0018(16) 0.0005(18) 0.0037(18)
N2 0.032(2) 0.044(2) 0.031(2) 0.0008(17) -0.0003(18) 0.006(2)
C4 0.044(4) 0.054(3) 0.048(3) -0.001(3) 0.019(3) 0.000(3)
C5 0.043(3) 0.052(4) 0.034(3) 0.002(2) 0.008(3) -0.001(3)
C6 0.031(3) 0.035(3) 0.029(2) 0.0000(19) 0.005(2) -0.002(2)
C7 0.037(3) 0.031(3) 0.031(2) -0.0006(19) 0.001(2) -0.008(2)
C8 0.051(3) 0.076(4) 0.030(3) 0.009(2) 0.004(2) 0.003(3)
C9 0.032(3) 0.038(3) 0.038(3) -0.003(2) -0.001(2) -0.002(2)
C10 0.039(3) 0.059(4) 0.050(3) 0.007(3) -0.010(2) 0.011(3)
C11 0.029(3) 0.049(3) 0.043(3) 0.004(2) -0.009(2) 0.006(3)
C12 0.044(3) 0.062(4) 0.048(3) -0.003(3) 0.003(3) -0.002(3)
C13 0.051(4) 0.090(5) 0.066(4) -0.014(4) -0.002(3) 0.001(4)
C14 0.047(4) 0.062(5) 0.104(5) -0.026(4) -0.017(4) 0.001(3)
C15 0.039(3) 0.054(4) 0.107(5) -0.003(4) 0.010(3) -0.010(3)
C16 0.036(3) 0.060(4) 0.073(4) 0.004(3) 0.011(3) 0.007(3)
C1 0.032(3) 0.034(3) 0.029(2) -0.0050(19) 0.003(2) 0.000(2)
C2 0.041(3) 0.046(3) 0.035(3) -0.003(2) -0.001(3) 0.005(3)
C3 0.036(3) 0.052(4) 0.054(3) -0.004(3) 0.009(3) 0.004(3)
O1 0.0295(17) 0.056(2) 0.0231(15) -0.0006(13) 0.0005(14) 0.0026(15)

loop_
_atom_type_symbol
_atom_type_description
_atom_type_scat_dispersion_real
_atom_type_scat_dispersion_imag
_atom_type_scat_source
C C 0.0033 0.0016 'International Tables Vol C Tables 4.2.6.8 and 6.1.1.4'
H H 0.0000 0.0000 'International Tables Vol C Tables 4.2.6.8 and 6.1.1.4'
N N 0.0061 0.0033 'International Tables Vol C Tables 4.2.6.8 and 6.1.1.4'
O O 0.0106 0.0060 'International Tables Vol C Tables 4.2.6.8 and 6.1.1.4'
S S 0.1246 0.1234 'International Tables Vol C Tables 4.2.6.8 and 6.1.1.4'
Cu Cu 0.3201 1.2651 'International Tables Vol C Tables 4.2.6.8 and 6.1.1.4'

loop_
_geom_angle_atom_site_label_1
_geom_angle_atom_site_label_2
_geom_angle_atom_site_label_3
_geom_angle
_geom_angle_site_symmetry_1
_geom_angle_site_symmetry_3
O1 Cu1 N1 93.75(13) . .
O1 Cu1 O1 76.67(12) . 2
N1 Cu1 O1 170.25(13) . 2
O1 Cu1 S1 170.84(9) . .
N1 Cu1 S1 88.62(11) . .
O1 Cu1 S1 100.55(9) 2 .
O1 Cu1 Cu1 41.96(8) . 2
N1 Cu1 Cu1 130.85(11) . 2
O1 Cu1 Cu1 39.61(8) 2 2
S1 Cu1 Cu1 131.78(4) . 2
C9 S2 C10 103.8(2) . .
C9 S1 Cu1 92.88(15) . .
C7 N1 N2 114.7(3) . .
C7 N1 Cu1 127.9(3) . .
N2 N1 Cu1 117.5(2) . .
C9 N2 N1 113.5(3) . .
C5 C4 C3 118.9(5) . .
C5 C4 H4 121(3) . .
C3 C4 H4 119(3) . .
C4 C5 C6 123.7(5) . .
C4 C5 H5 120(3) . .
C6 C5 H5 116(3) . .
C5 C6 C1 116.1(4) . .
C5 C6 C7 118.6(4) . .
C1 C6 C7 125.3(4) . .
N1 C7 C6 122.8(4) . .
N1 C7 C8 119.3(4) . .
C6 C7 C8 117.9(4) . .
C7 C8 H8C 109.5 . .
C7 C8 H8A 109.5 . .
H8C C8 H8A 109.5 . .
C7 C8 H8B 109.5 . .
H8C C8 H8B 109.5 . .
H8A C8 H8B 109.5 . .
N2 C9 S1 127.3(3) . .
N2 C9 S2 120.0(3) . .
S1 C9 S2 112.7(2) . .
C11 C10 S2 115.4(3) . .
C11 C10 H10A 108.4 . .
S2 C10 H10A 108.4 . .
C11 C10 H10B 108.4 . .
S2 C10 H10B 108.4 . .
H10A C10 H10B 107.5 . .
C16 C11 C12 118.9(5) . .
C16 C11 C10 122.2(5) . .
C12 C11 C10 118.7(4) . .
C13 C12 C11 120.8(5) . .
C13 C12 H12 119.6 . .
C11 C12 H12 119.6 . .
C12 C13 C14 120.5(5) . .
C12 C13 H6 119.8 . .
C14 C13 H6 119.8 . .
C15 C14 C13 119.1(6) . .
C15 C14 H14 120.4 . .
C13 C14 H14 120.4 . .
C14 C15 C16 121.3(5) . .
C14 C15 H15 119.4 . .
C16 C15 H15 119.4 . .
C11 C16 C15 119.5(5) . .
C11 C16 H16 120.3 . .
C15 C16 H16 120.3 . .
O1 C1 C2 118.4(4) . .
O1 C1 C6 122.6(4) . .
C2 C1 C6 119.0(4) . .
C3 C2 C1 122.0(5) . .
C3 C2 H2 121(2) . .
C1 C2 H2 117(2) . .
C2 C3 C4 120.2(5) . .
C2 C3 H3 118(2) . .
C4 C3 H3 122(2) . .
C1 O1 Cu1 127.3(3) . .
C1 O1 Cu1 131.0(3) . 2
Cu1 O1 Cu1 98.44(12) . 2

loop_
_geom_bond_atom_site_label_1
_geom_bond_atom_site_label_2
_geom_bond_distance
_geom_bond_site_symmetry_2
Cu1 O1 1.911(3) .
Cu1 N1 1.935(3) .
Cu1 O1 2.005(3) 2
Cu1 S1 2.2014(13) .
Cu1 Cu1 2.9661(10) 2
S2 C9 1.750(4) .
S2 C10 1.804(4) .
S1 C9 1.728(4) .
N1 C7 1.304(5) .
N1 N2 1.409(4) .
N2 C9 1.286(5) .
C4 C5 1.361(6) .
C4 C3 1.375(6) .
C4 H4 1.00(4) .
C5 C6 1.416(6) .
C5 H5 0.88(4) .
C6 C1 1.417(5) .
C6 C7 1.462(6) .
C7 C8 1.508(5) .
C8 H8C 0.9600 .
C8 H8A 0.9600 .
C8 H8B 0.9600 .
C10 C11 1.514(6) .
C10 H10A 0.9700 .
C10 H10B 0.9700 .
C11 C16 1.379(6) .
C11 C12 1.379(6) .
C12 C13 1.367(7) .
C12 H12 0.9300 .
C13 C14 1.370(7) .
C13 H6 0.9300 .
C14 C15 1.361(7) .
C14 H14 0.9300 .
C15 C16 1.382(7) .
C15 H15 0.9300 .
C16 H16 0.9300 .
C1 O1 1.354(4) .
C1 C2 1.397(6) .
C2 C3 1.364(6) .
C2 H2 0.93(4) .
C3 H3 1.00(4) .

loop_
_geom_torsion_atom_site_label_1
_geom_torsion_atom_site_label_2
_geom_torsion_atom_site_label_3
_geom_torsion_atom_site_label_4
_geom_torsion
_geom_torsion_site_symmetry_1
_geom_torsion_site_symmetry_2
_geom_torsion_site_symmetry_3
_geom_torsion_site_symmetry_4
C7 N1 N2 C9 174.5(4) . . . .
Cu1 N1 N2 C9 -4.2(4) . . . .
C3 C4 C5 C6 -2.4(8) . . . .
C4 C5 C6 C1 0.1(7) . . . .
C4 C5 C6 C7 178.7(4) . . . .
N2 N1 C7 C6 -179.1(3) . . . .
Cu1 N1 C7 C6 -0.6(6) . . . .
N2 N1 C7 C8 0.9(5) . . . .
Cu1 N1 C7 C8 179.4(3) . . . .
C5 C6 C7 N1 -177.4(4) . . . .
C1 C6 C7 N1 1.0(7) . . . .
C5 C6 C7 C8 2.6(6) . . . .
C1 C6 C7 C8 -179.0(4) . . . .
N1 N2 C9 S1 0.0(6) . . . .
N1 N2 C9 S2 -179.5(3) . . . .
Cu1 S1 C9 N2 3.2(4) . . . .
Cu1 S1 C9 S2 -177.2(2) . . . .
C10 S2 C9 N2 -9.6(4) . . . .
C10 S2 C9 S1 170.8(3) . . . .
C9 S2 C10 C11 -76.7(4) . . . .
S2 C10 C11 C16 -38.5(6) . . . .
S2 C10 C11 C12 146.1(4) . . . .
C16 C11 C12 C13 -0.2(7) . . . .
C10 C11 C12 C13 175.4(5) . . . .
C11 C12 C13 C14 0.3(8) . . . .
C12 C13 C14 C15 -0.4(9) . . . .
C13 C14 C15 C16 0.3(8) . . . .
C12 C11 C16 C15 0.2(7) . . . .
C10 C11 C16 C15 -175.3(4) . . . .
C14 C15 C16 C11 -0.2(8) . . . .
C5 C6 C1 O1 -178.5(4) . . . .
C7 C6 C1 O1 3.0(6) . . . .
C5 C6 C1 C2 3.4(6) . . . .
C7 C6 C1 C2 -175.0(4) . . . .
O1 C1 C2 C3 177.0(4) . . . .
C6 C1 C2 C3 -4.9(7) . . . .
C1 C2 C3 C4 2.6(8) . . . .
C5 C4 C3 C2 1.1(8) . . . .
C2 C1 O1 Cu1 170.8(3) . . . .
C6 C1 O1 Cu1 -7.2(6) . . . .
C2 C1 O1 Cu1 -34.0(6) . . . 2
C6 C1 O1 Cu1 147.9(3) . . . 2
